data_1502737
loop_
_publ_author_name
'Jaworska, Magdalena'
'Hrynczyszyn, Pawe\/l B'
'We\/lniak, Miros\/law'
'Wojtczak, Andrzej'
'Nowicka, Katarzyna'
'Krasi\'nski, Grzegorz'
'Kassassir, Hassan'
'Ciesielski, W\/lodzimierz'
'Potrzebowski, Marek J.'

_publ_section_title
;
 Solid state NMR spectroscopy as a precise tool for assigning the
 tautomeric form and proton position in the intramolecular bridges of
 o-hydroxy Schiff bases.
;
_journal_issue 47
_journal_name_full 'The journal of physical chemistry. A'
_journal_page_first 12522
_journal_page_last 12530
_journal_paper_doi 10.1021/jp108104g
_journal_volume 114
_journal_year 2010
_chemical_absolute_configuration rmad
_chemical_formula_sum 'C24 H25 N O3'
_chemical_formula_weight 375.45
_chemical_name_systematic
; 
 ? 
;
_space_group_IT_number 4
_symmetry_cell_setting monoclinic
_symmetry_space_group_name_Hall 'P 2yb'
_symmetry_space_group_name_H-M 'P 1 21 1'
_atom_sites_solution_hydrogens geom
_atom_sites_solution_primary direct
_atom_sites_solution_secondary difmap
_audit_creation_method SHELXL-97
_cell_angle_alpha 90.00
_cell_angle_beta 115.28(3)
_cell_angle_gamma 90.00
_cell_formula_units_Z 2
_cell_length_a 11.414(2)
_cell_length_b 8.499(2)
_cell_length_c 11.529(2)
_cell_measurement_reflns_used 9338
_cell_measurement_temperature 295(2)
_cell_measurement_theta_max 31.1992
_cell_measurement_theta_min 1.9192
_cell_volume 1011.3(4)
_computing_cell_refinement 'Oxford Diffraction CrysAlis'
_computing_data_collection 'Oxford Diffraction CrysAlis'
_computing_data_reduction 'Oxford Diffraction CrysAlis'
_computing_molecular_graphics 'PLATON (Spek, 1990)'
_computing_publication_material 'CIFTAB (Sheldrick, 1997)'
_computing_structure_refinement 'SHELX-97 (Sheldrick, 1997)'
_computing_structure_solution 'SHELX-97 (Sheldrick, 1997)'
_diffrn_ambient_temperature 295(2)
_diffrn_detector_area_resol_mean 8.2564
_diffrn_measured_fraction_theta_full 0.998
_diffrn_measured_fraction_theta_max 0.927
_diffrn_measurement_device_type 'Oxford Sapphire CCD'
_diffrn_measurement_method \q/2\q
_diffrn_radiation_monochromator graphite
_diffrn_radiation_source 'fine-focus sealed tube'
_diffrn_radiation_type MoK\a
_diffrn_radiation_wavelength 0.71073
_diffrn_reflns_av_R_equivalents 0.0652
_diffrn_reflns_av_sigmaI/netI 0.0861
_diffrn_reflns_limit_h_max 16
_diffrn_reflns_limit_h_min -16
_diffrn_reflns_limit_k_max 10
_diffrn_reflns_limit_k_min -12
_diffrn_reflns_limit_l_max 16
_diffrn_reflns_limit_l_min -16
_diffrn_reflns_number 9338
_diffrn_reflns_theta_full 25.00
_diffrn_reflns_theta_max 31.27
_diffrn_reflns_theta_min 3.09
_diffrn_standards_decay_% 0
_diffrn_standards_interval_count 0
_diffrn_standards_interval_time 0
_diffrn_standards_number 0
_exptl_absorpt_coefficient_mu 0.081
_exptl_absorpt_correction_T_max 0.9909
_exptl_absorpt_correction_T_min 0.9695
_exptl_absorpt_correction_type numerical
_exptl_absorpt_process_details 'Oxford Diffraction CrysAlis'
_exptl_crystal_colour orange
_exptl_crystal_density_diffrn 1.233
_exptl_crystal_density_method 'not measured'
_exptl_crystal_description needle
_exptl_crystal_F_000 400
_exptl_crystal_size_max 0.39
_exptl_crystal_size_mid 0.23
_exptl_crystal_size_min 0.11
_refine_diff_density_max 0.156
_refine_diff_density_min -0.158
_refine_diff_density_rms 0.036
_refine_ls_abs_structure_details 'Flack H D (1983), Acta Cryst. A39, 876-881'
_refine_ls_abs_structure_Flack -0.3(14)
_refine_ls_extinction_method none
_refine_ls_goodness_of_fit_ref 0.957
_refine_ls_hydrogen_treatment constr
_refine_ls_matrix_type full
_refine_ls_number_parameters 257
_refine_ls_number_reflns 5020
_refine_ls_number_restraints 1
_refine_ls_restrained_S_all 0.957
_refine_ls_R_factor_all 0.1093
_refine_ls_R_factor_gt 0.0591
_refine_ls_shift/su_max 0.000
_refine_ls_shift/su_mean 0.000
_refine_ls_structure_factor_coef Fsqd
_refine_ls_weighting_details 'calc w=1/[\s^2^(Fo^2^)+(0.0513P)^2^+0.0000P] where P=(Fo^2^+2Fc^2^)/3'
_refine_ls_weighting_scheme calc
_refine_ls_wR_factor_gt 0.1072
_refine_ls_wR_factor_ref 0.1281
_reflns_number_gt 2777
_reflns_number_total 5020
_reflns_threshold_expression >2sigma(I)
_cod_data_source_file jp108104g_si_002.cif
_cod_data_source_block mj47s
_cod_depositor_comments
;
The following automatic conversions were performed:

'_symmetry_cell_setting' value 'Monoclinic' changed to 'monoclinic'
according to /home/saulius/struct/CIF-dictionaries/cif_core.dic
dictionary named 'cif_core.dic' version 2.4.2 from 2011-04-26.

Automatic conversion script
Id: cif_fix_values 1715 2011-07-08 13:25:40Z adriana 

The following automatic conversions were performed:

'_refine_ls_hydrogen_treatment' value 'constrained' was replaced with
the value 'constr' as specified in the replacement file
'src/cod-tools/trunk/data/replacement-values/replacement_values.lst'.

Automatic conversion script
Id: cif_fix_values 5376 2017-05-30 11:51:03Z andrius 
;
_cod_original_cell_volume 1011.3(3)
_cod_original_sg_symbol_H-M P2(1)
_cod_database_code 1502737

loop_
_symmetry_equiv_pos_as_xyz
'x, y, z'
'-x, y+1/2, -z'

loop_
_atom_site_label
_atom_site_type_symbol
_atom_site_fract_x
_atom_site_fract_y
_atom_site_fract_z
_atom_site_U_iso_or_equiv
_atom_site_adp_type
_atom_site_occupancy
_atom_site_symmetry_multiplicity
_atom_site_calc_flag
_atom_site_refinement_flags
C1 C 0.7983(2) 0.2775(3) 0.5994(2) 0.0328(5) Uani 1 1 d .
C2 C 0.8267(2) 0.0997(3) 0.5926(2) 0.0349(6) Uani 1 1 d .
H2A H 0.7643 0.0418 0.6140 0.042 Uiso 1 1 calc R
O1 O 0.87875(16) 0.3689(2) 0.56051(16) 0.0450(5) Uani 1 1 d .
H1O H 0.9465 0.3894 0.6231 0.054 Uiso 1 1 calc R
C3 C 0.9620(3) 0.0410(3) 0.6851(3) 0.0460(7) Uani 1 1 d .
H3A H 0.9822 0.0868 0.7695 0.055 Uiso 1 1 calc R
C4 C 1.0714(3) 0.0846(4) 0.6494(3) 0.0607(9) Uani 1 1 d .
H4A H 1.1527 0.0534 0.7171 0.073 Uiso 1 1 calc R
H4B H 1.0713 0.1963 0.6370 0.073 Uiso 1 1 calc R
H4C H 1.0594 0.0317 0.5715 0.073 Uiso 1 1 calc R
C5 C 0.9579(3) -0.1367(4) 0.6982(3) 0.0733(10) Uani 1 1 d .
H5A H 0.9246 -0.1842 0.6147 0.088 Uiso 1 1 calc R
H5B H 0.9027 -0.1628 0.7391 0.088 Uiso 1 1 calc R
H5C H 1.0438 -0.1753 0.7491 0.088 Uiso 1 1 calc R
C6 C 0.6970(2) -0.0156(3) 0.3823(2) 0.0439(6) Uani 1 1 d .
H6A H 0.6318 -0.0305 0.4094 0.053 Uiso 1 1 calc R
N1 N 0.80077(19) 0.0553(2) 0.46012(18) 0.0367(5) Uani 1 1 d .
H1N H 0.8583 0.0781 0.4332 0.044 Uiso 0.92 1 calc PR
C7 C 0.6740(2) -0.0725(3) 0.2594(2) 0.0433(6) Uani 1 1 d .
C8 C 0.7726(2) -0.0624(3) 0.2154(2) 0.0378(6) Uani 1 1 d .
O2 O 0.88305(17) 0.0031(2) 0.27909(17) 0.0452(5) Uani 1 1 d .
H2O H 0.9349 -0.0284 0.2523 0.054 Uiso 0.08 1 calc PR
C9 C 0.7453(3) -0.1364(4) 0.0959(2) 0.0457(6) Uani 1 1 d .
O3 O 0.83930(19) -0.1303(3) 0.05212(18) 0.0653(6) Uani 1 1 d .
H3O H 0.8967 -0.0697 0.0970 0.078 Uiso 1 1 calc R
C10 C 0.6330(3) -0.2138(4) 0.0286(3) 0.0603(9) Uani 1 1 d .
H10A H 0.6201 -0.2646 -0.0473 0.072 Uiso 1 1 calc R
C11 C 0.5365(3) -0.2180(5) 0.0723(3) 0.0754(11) Uani 1 1 d .
H11A H 0.4581 -0.2678 0.0238 0.091 Uiso 1 1 calc R
C12 C 0.5564(3) -0.1498(5) 0.1848(3) 0.0697(10) Uani 1 1 d .
H12A H 0.4918 -0.1539 0.2136 0.084 Uiso 1 1 calc R
C13 C 0.6586(2) 0.3081(3) 0.5001(2) 0.0351(5) Uani 1 1 d .
C14 C 0.6324(3) 0.3956(3) 0.3919(2) 0.0467(7) Uani 1 1 d .
H14A H 0.6997 0.4457 0.3816 0.056 Uiso 1 1 calc R
C15 C 0.5066(3) 0.4101(4) 0.2978(3) 0.0555(8) Uani 1 1 d .
H15A H 0.4904 0.4712 0.2256 0.067 Uiso 1 1 calc R
C16 C 0.4068(3) 0.3359(4) 0.3098(3) 0.0555(8) Uani 1 1 d .
H16A H 0.3233 0.3425 0.2445 0.067 Uiso 1 1 calc R
C17 C 0.4301(3) 0.2508(4) 0.4195(3) 0.0542(8) Uani 1 1 d .
H17A H 0.3621 0.2020 0.4296 0.065 Uiso 1 1 calc R
C18 C 0.5552(3) 0.2387(3) 0.5143(3) 0.0449(7) Uani 1 1 d .
H18A H 0.5705 0.1830 0.5888 0.054 Uiso 1 1 calc R
C19 C 0.8128(2) 0.3249(3) 0.7327(2) 0.0337(6) Uani 1 1 d .
C20 C 0.8410(3) 0.4813(3) 0.7695(3) 0.0468(7) Uani 1 1 d .
H20A H 0.8551 0.5514 0.7149 0.056 Uiso 1 1 calc R
C21 C 0.8483(3) 0.5348(4) 0.8860(3) 0.0593(8) Uani 1 1 d .
H21A H 0.8677 0.6397 0.9091 0.071 Uiso 1 1 calc R
C22 C 0.8270(3) 0.4331(4) 0.9668(3) 0.0622(9) Uani 1 1 d .
H22A H 0.8307 0.4692 1.0444 0.075 Uiso 1 1 calc R
C23 C 0.8000(3) 0.2775(4) 0.9333(3) 0.0576(8) Uani 1 1 d .
H23A H 0.7863 0.2081 0.9887 0.069 Uiso 1 1 calc R
C24 C 0.7935(3) 0.2243(3) 0.8177(3) 0.0451(7) Uani 1 1 d .
H24A H 0.7757 0.1187 0.7963 0.054 Uiso 1 1 calc R

loop_
_atom_site_aniso_label
_atom_site_aniso_U_11
_atom_site_aniso_U_22
_atom_site_aniso_U_33
_atom_site_aniso_U_23
_atom_site_aniso_U_13
_atom_site_aniso_U_12
C1 0.0345(12) 0.0336(13) 0.0325(12) 0.0001(10) 0.0163(10) -0.0024(10)
C2 0.0380(13) 0.0384(14) 0.0290(12) -0.0034(10) 0.0149(11) -0.0004(11)
O1 0.0420(10) 0.0523(11) 0.0400(9) 0.0047(9) 0.0169(8) -0.0117(9)
C3 0.0436(15) 0.0497(17) 0.0386(14) -0.0078(13) 0.0118(12) 0.0092(13)
C4 0.0389(15) 0.064(2) 0.070(2) -0.0187(17) 0.0146(15) 0.0032(14)
C5 0.073(2) 0.054(2) 0.076(2) 0.0121(19) 0.0152(17) 0.0212(18)
C6 0.0403(14) 0.0529(16) 0.0401(14) -0.0089(12) 0.0187(12) -0.0084(13)
N1 0.0366(12) 0.0427(12) 0.0314(11) -0.0078(9) 0.0151(9) -0.0034(10)
C7 0.0385(14) 0.0543(17) 0.0336(13) -0.0091(12) 0.0119(11) -0.0062(13)
C8 0.0364(13) 0.0382(14) 0.0340(12) -0.0021(11) 0.0106(11) -0.0008(12)
O2 0.0389(10) 0.0499(12) 0.0470(10) -0.0085(9) 0.0186(8) -0.0041(8)
C9 0.0510(16) 0.0519(17) 0.0333(13) -0.0012(13) 0.0171(12) 0.0011(14)
O3 0.0659(14) 0.0851(16) 0.0554(12) -0.0229(12) 0.0358(11) -0.0097(13)
C10 0.064(2) 0.077(2) 0.0312(14) -0.0158(14) 0.0120(14) -0.0149(17)
C11 0.060(2) 0.115(3) 0.0445(17) -0.0292(19) 0.0161(15) -0.036(2)
C12 0.0494(18) 0.109(3) 0.0498(17) -0.0217(19) 0.0205(14) -0.029(2)
C13 0.0359(13) 0.0322(13) 0.0360(13) -0.0036(11) 0.0141(10) 0.0008(10)
C14 0.0485(16) 0.0503(17) 0.0420(14) 0.0033(13) 0.0200(13) -0.0017(13)
C15 0.0543(18) 0.058(2) 0.0442(16) 0.0045(14) 0.0119(14) 0.0065(16)
C16 0.0431(16) 0.059(2) 0.0518(17) -0.0090(15) 0.0085(13) 0.0097(15)
C17 0.0406(16) 0.059(2) 0.0610(19) -0.0027(16) 0.0200(14) -0.0010(14)
C18 0.0424(15) 0.0472(16) 0.0462(15) 0.0044(13) 0.0200(13) 0.0004(12)
C19 0.0324(13) 0.0368(14) 0.0304(12) -0.0046(10) 0.0119(10) 0.0025(10)
C20 0.0527(16) 0.0398(15) 0.0437(15) -0.0035(12) 0.0165(13) 0.0038(13)
C21 0.066(2) 0.0481(18) 0.0510(18) -0.0171(15) 0.0133(16) 0.0095(15)
C22 0.068(2) 0.075(2) 0.0350(15) -0.0126(16) 0.0142(14) 0.0210(18)
C23 0.0611(19) 0.076(2) 0.0397(15) 0.0017(15) 0.0253(14) 0.0066(17)
C24 0.0522(16) 0.0458(16) 0.0403(14) -0.0028(12) 0.0226(12) -0.0019(13)

loop_
_atom_type_symbol
_atom_type_description
_atom_type_scat_dispersion_real
_atom_type_scat_dispersion_imag
_atom_type_scat_source
C C 0.0033 0.0016 'International Tables Vol C Tables 4.2.6.8 and 6.1.1.4'
H H 0.0000 0.0000 'International Tables Vol C Tables 4.2.6.8 and 6.1.1.4'
N N 0.0061 0.0033 'International Tables Vol C Tables 4.2.6.8 and 6.1.1.4'
O O 0.0106 0.0060 'International Tables Vol C Tables 4.2.6.8 and 6.1.1.4'

loop_
_geom_angle_atom_site_label_1
_geom_angle_atom_site_label_2
_geom_angle_atom_site_label_3
_geom_angle
O1 C1 C19 111.59(19)
O1 C1 C13 106.17(18)
C19 C1 C13 109.67(18)
O1 C1 C2 109.91(19)
C19 C1 C2 111.84(18)
C13 C1 C2 107.43(18)
N1 C2 C3 109.4(2)
N1 C2 C1 110.28(19)
C3 C2 C1 116.7(2)
N1 C2 H2A 106.6
C3 C2 H2A 106.6
C1 C2 H2A 106.6
C1 O1 H1O 109.5
C4 C3 C5 109.5(3)
C4 C3 C2 115.6(2)
C5 C3 C2 109.1(2)
C4 C3 H3A 107.5
C5 C3 H3A 107.5
C2 C3 H3A 107.5
C3 C4 H4A 109.5
C3 C4 H4B 109.5
H4A C4 H4B 109.5
C3 C4 H4C 109.5
H4A C4 H4C 109.5
H4B C4 H4C 109.5
C3 C5 H5A 109.5
C3 C5 H5B 109.5
H5A C5 H5B 109.5
C3 C5 H5C 109.5
H5A C5 H5C 109.5
H5B C5 H5C 109.5
N1 C6 C7 125.5(2)
N1 C6 H6A 117.3
C7 C6 H6A 117.3
C6 N1 C2 124.0(2)
C6 N1 H1N 118.0
C2 N1 H1N 118.0
C12 C7 C6 119.5(2)
C12 C7 C8 120.2(2)
C6 C7 C8 120.1(2)
O2 C8 C7 123.8(2)
O2 C8 C9 120.1(2)
C7 C8 C9 116.0(2)
C8 O2 H2O 109.5
C10 C9 O3 120.5(2)
C10 C9 C8 122.2(2)
O3 C9 C8 117.3(2)
C9 O3 H3O 109.5
C9 C10 C11 120.4(3)
C9 C10 H10A 119.8
C11 C10 H10A 119.8
C12 C11 C10 120.1(3)
C12 C11 H11A 119.9
C10 C11 H11A 119.9
C11 C12 C7 120.9(3)
C11 C12 H12A 119.6
C7 C12 H12A 119.6
C14 C13 C18 118.1(2)
C14 C13 C1 121.5(2)
C18 C13 C1 120.2(2)
C13 C14 C15 120.7(3)
C13 C14 H14A 119.6
C15 C14 H14A 119.6
C16 C15 C14 120.7(3)
C16 C15 H15A 119.6
C14 C15 H15A 119.6
C15 C16 C17 119.6(3)
C15 C16 H16A 120.2
C17 C16 H16A 120.2
C16 C17 C18 119.6(3)
C16 C17 H17A 120.2
C18 C17 H17A 120.2
C17 C18 C13 121.2(3)
C17 C18 H18A 119.4
C13 C18 H18A 119.4
C24 C19 C20 117.3(2)
C24 C19 C1 124.5(2)
C20 C19 C1 118.1(2)
C21 C20 C19 121.3(3)
C21 C20 H20A 119.4
C19 C20 H20A 119.4
C22 C21 C20 119.9(3)
C22 C21 H21A 120.0
C20 C21 H21A 120.0
C21 C22 C23 120.0(3)
C21 C22 H22A 120.0
C23 C22 H22A 120.0
C22 C23 C24 120.0(3)
C22 C23 H23A 120.0
C24 C23 H23A 120.0
C23 C24 C19 121.4(3)
C23 C24 H24A 119.3
C19 C24 H24A 119.3

loop_
_geom_bond_atom_site_label_1
_geom_bond_atom_site_label_2
_geom_bond_distance
C1 O1 1.414(3)
C1 C19 1.528(3)
C1 C13 1.537(3)
C1 C2 1.554(3)
C2 N1 1.476(3)
C2 C3 1.537(3)
C2 H2A 0.9800
O1 H1O 0.8200
C3 C4 1.518(4)
C3 C5 1.520(4)
C3 H3A 0.9800
C4 H4A 0.9600
C4 H4B 0.9600
C4 H4C 0.9600
C5 H5A 0.9600
C5 H5B 0.9600
C5 H5C 0.9600
C6 N1 1.290(3)
C6 C7 1.412(3)
C6 H6A 0.9300
N1 H1N 0.8600
C7 C12 1.409(4)
C7 C8 1.421(3)
C8 O2 1.284(3)
C8 C9 1.423(3)
O2 H2O 0.8200
C9 C10 1.352(4)
C9 O3 1.369(3)
O3 H3O 0.8200
C10 C11 1.394(4)
C10 H10A 0.9300
C11 C12 1.348(4)
C11 H11A 0.9300
C12 H12A 0.9300
C13 C14 1.371(4)
C13 C18 1.389(4)
C14 C15 1.387(4)
C14 H14A 0.9300
C15 C16 1.361(4)
C15 H15A 0.9300
C16 C17 1.381(4)
C16 H16A 0.9300
C17 C18 1.382(4)
C17 H17A 0.9300
C18 H18A 0.9300
C19 C24 1.388(3)
C19 C20 1.391(4)
C20 C21 1.385(4)
C20 H20A 0.9300
C21 C22 1.367(4)
C21 H21A 0.9300
C22 C23 1.376(5)
C22 H22A 0.9300
C23 C24 1.378(4)
C23 H23A 0.9300
C24 H24A 0.9300

loop_
_geom_hbond_atom_site_label_D
_geom_hbond_atom_site_label_H
_geom_hbond_atom_site_label_A
_geom_hbond_distance_DH
_geom_hbond_distance_HA
_geom_hbond_distance_DA
_geom_hbond_angle_DHA
N1 H1N O1 0.86 2.83 2.890(3) 85.2

loop_
_geom_torsion_atom_site_label_1
_geom_torsion_atom_site_label_2
_geom_torsion_atom_site_label_3
_geom_torsion_atom_site_label_4
_geom_torsion
O1 C1 C2 N1 -60.4(2)
C19 C1 C2 N1 175.08(18)
C13 C1 C2 N1 54.7(2)
O1 C1 C2 C3 65.3(3)
C19 C1 C2 C3 -59.2(3)
C13 C1 C2 C3 -179.6(2)
N1 C2 C3 C4 50.8(3)
C1 C2 C3 C4 -75.3(3)
N1 C2 C3 C5 -73.0(3)
C1 C2 C3 C5 160.9(2)
C7 C6 N1 C2 -173.9(2)
C3 C2 N1 C6 129.5(3)
C1 C2 N1 C6 -100.8(3)
N1 C6 C7 C12 179.2(3)
N1 C6 C7 C8 3.9(5)
C12 C7 C8 O2 -178.5(3)
C6 C7 C8 O2 -3.2(4)
C12 C7 C8 C9 -1.2(4)
C6 C7 C8 C9 174.1(2)
O2 C8 C9 C10 176.5(3)
C7 C8 C9 C10 -0.9(4)
O2 C8 C9 O3 -1.8(4)
C7 C8 C9 O3 -179.2(3)
O3 C9 C10 C11 -179.0(3)
C8 C9 C10 C11 2.8(5)
C9 C10 C11 C12 -2.6(6)
C10 C11 C12 C7 0.5(6)
C6 C7 C12 C11 -173.9(3)
C8 C7 C12 C11 1.4(5)
O1 C1 C13 C14 6.4(3)
C19 C1 C13 C14 127.1(2)
C2 C1 C13 C14 -111.2(3)
O1 C1 C13 C18 -177.7(2)
C19 C1 C13 C18 -57.0(3)
C2 C1 C13 C18 64.7(3)
C18 C13 C14 C15 -1.9(4)
C1 C13 C14 C15 174.1(2)
C13 C14 C15 C16 -1.0(4)
C14 C15 C16 C17 2.8(5)
C15 C16 C17 C18 -1.7(4)
C16 C17 C18 C13 -1.2(4)
C14 C13 C18 C17 3.0(4)
C1 C13 C18 C17 -173.0(2)
O1 C1 C19 C24 -151.7(2)
C13 C1 C19 C24 90.9(3)
C2 C1 C19 C24 -28.2(3)
O1 C1 C19 C20 31.6(3)
C13 C1 C19 C20 -85.7(3)
C2 C1 C19 C20 155.2(2)
C24 C19 C20 C21 -0.5(4)
C1 C19 C20 C21 176.3(2)
C19 C20 C21 C22 -0.4(4)
C20 C21 C22 C23 0.9(5)
C21 C22 C23 C24 -0.6(5)
C22 C23 C24 C19 -0.4(4)
C20 C19 C24 C23 0.9(4)
C1 C19 C24 C23 -175.8(2)
